data_2212283
loop_
_publ_author_name
'Yathirajan, H. S.'
'Mayekar, A. N.'
'Narayana, B.'
Sarojini
'Bolte, Michael'

_publ_section_title (2<i>E</i>)-1-(2,4-Dichlorophenyl)-3-(2-hydroxy-3-methoxyphenyl)prop-2-en-1-one
_journal_coeditor_code LH2281
_journal_issue 2
_journal_name_full 'Acta Crystallographica Section E'
_journal_page_first o428
_journal_page_last o429
_journal_paper_doi 10.1107/S1600536806055036
_journal_volume 63
_journal_year 2007
_chemical_formula_iupac 'C16 H12 Cl2 O3'
_chemical_formula_moiety 'C16 H12 Cl2 O3'
_chemical_formula_sum 'C16 H12 Cl2 O3'
_chemical_formula_weight 323.16
_chemical_name_systematic
;
(2E)-1-(2,4-Dichlorophenyl)-3-(2-hydroxy-3-methoxyphenyl)prop-2-en-1-one
;
_space_group_IT_number 61
_symmetry_cell_setting orthorhombic
_symmetry_space_group_name_Hall '-P 2ac 2ab'
_symmetry_space_group_name_H-M 'P b c a'
_atom_sites_solution_hydrogens geom
_atom_sites_solution_primary direct
_atom_sites_solution_secondary difmap
_audit_creation_method SHELXL-97
_cell_angle_alpha 90.00
_cell_angle_beta 90.00
_cell_angle_gamma 90.00
_cell_formula_units_Z 8
_cell_length_a 7.1477(3)
_cell_length_b 16.9604(11)
_cell_length_c 24.2071(13)
_cell_measurement_reflns_used 21413
_cell_measurement_temperature 173(2)
_cell_measurement_theta_max 27.1
_cell_measurement_theta_min 2.6
_cell_volume 2934.6(3)
_computing_cell_refinement X-AREA
_computing_data_collection 'X-AREA (Stoe & Cie, 2001)'
_computing_data_reduction X-AREA
_computing_molecular_graphics 'XP in SHELXTL-Plus (Sheldrick, 1991) and PLATON (Spek, 2003)'
_computing_publication_material 'SHELXL97 and PLATON'
_computing_structure_refinement 'SHELXL97 (Sheldrick, 1997)'
_computing_structure_solution 'SHELXS97 (Sheldrick, 1997)'
_diffrn_ambient_temperature 173(2)
_diffrn_measured_fraction_theta_full 0.999
_diffrn_measured_fraction_theta_max 0.996
_diffrn_measurement_device_type 'Stoe IPDS-II two-circle'
_diffrn_measurement_method \w
_diffrn_radiation_monochromator graphite
_diffrn_radiation_source 'fine-focus sealed tube'
_diffrn_radiation_type MoK\a
_diffrn_radiation_wavelength 0.71073
_diffrn_reflns_av_R_equivalents 0.0269
_diffrn_reflns_av_sigmaI/netI 0.0141
_diffrn_reflns_limit_h_max 7
_diffrn_reflns_limit_h_min -9
_diffrn_reflns_limit_k_max 21
_diffrn_reflns_limit_k_min -21
_diffrn_reflns_limit_l_max 31
_diffrn_reflns_limit_l_min -31
_diffrn_reflns_number 21745
_diffrn_reflns_theta_full 25.00
_diffrn_reflns_theta_max 27.27
_diffrn_reflns_theta_min 2.54
_diffrn_standards_number 0
_exptl_absorpt_coefficient_mu 0.448
_exptl_absorpt_correction_T_max 0.8661
_exptl_absorpt_correction_T_min 0.8588
_exptl_absorpt_correction_type multi-scan
_exptl_absorpt_process_details '(MULABS; Spek, 2003; Blessing, 1995)'
_exptl_crystal_colour brown--yellow
_exptl_crystal_density_diffrn 1.463
_exptl_crystal_density_method 'not measured'
_exptl_crystal_description block
_exptl_crystal_F_000 1328
_exptl_crystal_size_max 0.35
_exptl_crystal_size_mid 0.34
_exptl_crystal_size_min 0.33
_refine_diff_density_max 0.236
_refine_diff_density_min -0.205
_refine_ls_extinction_coef 0.0047(5)
_refine_ls_extinction_expression Fc^*^=kFc[1+0.001xFc^2^\l^3^/sin(2\q)]^-1/4^
_refine_ls_extinction_method SHELXL97
_refine_ls_goodness_of_fit_ref 1.064
_refine_ls_hydrogen_treatment mixed
_refine_ls_matrix_type full
_refine_ls_number_parameters 196
_refine_ls_number_reflns 3277
_refine_ls_number_restraints 0
_refine_ls_restrained_S_all 1.064
_refine_ls_R_factor_all 0.0353
_refine_ls_R_factor_gt 0.0293
_refine_ls_shift/su_max 0.001
_refine_ls_shift/su_mean 0.000
_refine_ls_structure_factor_coef Fsqd
_refine_ls_weighting_details 'calc w=1/[\s^2^(Fo^2^)+(0.0466P)^2^+0.5024P] where P=(Fo^2^+2Fc^2^)/3'
_refine_ls_weighting_scheme calc
_refine_ls_wR_factor_gt 0.0784
_refine_ls_wR_factor_ref 0.0807
_reflns_number_gt 2843
_reflns_number_total 3277
_reflns_threshold_expression I>2\s(I)
_cod_data_source_file lh2281.cif
_cod_data_source_block I
_cod_original_sg_symbol_H-M 'P bca'
_cod_database_code 2212283
_cod_database_fobs_code 2212283

loop_
_symmetry_equiv_pos_as_xyz
'x, y, z'
'-x+1/2, -y, z+1/2'
'-x, y+1/2, -z+1/2'
'x+1/2, -y+1/2, -z'
'-x, -y, -z'
'x-1/2, y, -z-1/2'
'x, -y-1/2, z-1/2'
'-x-1/2, y-1/2, z'

loop_
_atom_site_type_symbol
_atom_site_label
_atom_site_fract_x
_atom_site_fract_y
_atom_site_fract_z
_atom_site_U_iso_or_equiv
_atom_site_adp_type
_atom_site_calc_flag
_atom_site_refinement_flags
_atom_site_occupancy
Cl Cl1 0.42904(5) 0.570351(19) 0.245270(13) 0.03665(11) Uani d . 1
Cl Cl2 0.57077(6) 0.86420(2) 0.174099(17) 0.05183(13) Uani d . 1
C C1 0.49306(18) 0.63930(7) 0.36584(5) 0.0297(3) Uani d . 1
O O1 0.61504(15) 0.64712(6) 0.40140(4) 0.0442(3) Uani d . 1
C C2 0.33196(17) 0.58614(7) 0.37157(5) 0.0289(3) Uani d . 1
H H2 0.2369 0.5871 0.3441 0.035 Uiso calc R 1
C C3 0.31470(17) 0.53608(7) 0.41446(5) 0.0268(2) Uani d . 1
H H3 0.4165 0.5332 0.4396 0.032 Uiso calc R 1
C C11 0.50512(17) 0.69235(7) 0.31599(5) 0.0272(2) Uani d . 1
C C12 0.47814(17) 0.66843(7) 0.26119(5) 0.0272(3) Uani d . 1
C C13 0.49838(18) 0.72054(8) 0.21739(5) 0.0322(3) Uani d . 1
H H13 0.4819 0.7032 0.1804 0.039 Uiso calc R 1
C C14 0.54330(18) 0.79858(8) 0.22874(6) 0.0343(3) Uani d . 1
C C15 0.5680(2) 0.82495(8) 0.28242(6) 0.0364(3) Uani d . 1
H H15 0.5967 0.8787 0.2897 0.044 Uiso calc R 1
C C16 0.55015(19) 0.77154(8) 0.32523(6) 0.0328(3) Uani d . 1
H H16 0.5690 0.7892 0.3621 0.039 Uiso calc R 1
C C21 0.15329(17) 0.48582(7) 0.42574(5) 0.0253(2) Uani d . 1
C C22 0.16628(16) 0.42908(7) 0.46767(5) 0.0254(2) Uani d . 1
C C23 0.01023(19) 0.38177(7) 0.48107(5) 0.0289(3) Uani d . 1
C C24 -0.15720(19) 0.39131(8) 0.45309(6) 0.0344(3) Uani d . 1
H H24 -0.2621 0.3594 0.4621 0.041 Uiso calc R 1
C C25 -0.17103(19) 0.44824(8) 0.41148(6) 0.0363(3) Uani d . 1
H H25 -0.2860 0.4550 0.3924 0.044 Uiso calc R 1
C C26 -0.01946(19) 0.49457(8) 0.39797(5) 0.0323(3) Uani d . 1
H H26 -0.0312 0.5329 0.3696 0.039 Uiso calc R 1
O O22 0.33187(12) 0.42013(5) 0.49460(4) 0.0311(2) Uani d . 1
H H22 0.314(3) 0.3945(12) 0.5246(9) 0.061(6) Uiso d . 1
O O27 0.04308(14) 0.33000(6) 0.52339(4) 0.0389(2) Uani d . 1
C C27 -0.0978(2) 0.27205(9) 0.53381(8) 0.0472(4) Uani d . 1
H H27A -0.2127 0.2982 0.5462 0.071 Uiso calc R 1
H H27B -0.0542 0.2357 0.5626 0.071 Uiso calc R 1
H H27C -0.1231 0.2425 0.4998 0.071 Uiso calc R 1

loop_
_atom_site_aniso_label
_atom_site_aniso_U_11
_atom_site_aniso_U_22
_atom_site_aniso_U_33
_atom_site_aniso_U_12
_atom_site_aniso_U_13
_atom_site_aniso_U_23
Cl1 0.04060(19) 0.03556(17) 0.03378(18) -0.00637(13) 0.00643(13) -0.00743(12)
Cl2 0.0528(2) 0.0514(2) 0.0513(2) 0.00160(17) -0.00177(18) 0.02657(17)
C1 0.0300(6) 0.0314(6) 0.0277(6) 0.0016(5) -0.0014(5) 0.0008(5)
O1 0.0444(6) 0.0496(6) 0.0385(5) -0.0139(5) -0.0154(5) 0.0128(4)
C2 0.0265(6) 0.0347(6) 0.0256(6) 0.0005(5) -0.0009(5) -0.0003(5)
C3 0.0263(6) 0.0279(6) 0.0260(6) 0.0013(4) -0.0010(4) -0.0030(4)
C11 0.0231(6) 0.0310(6) 0.0274(6) 0.0011(5) -0.0012(5) 0.0011(5)
C12 0.0219(6) 0.0304(6) 0.0294(6) 0.0010(4) 0.0011(5) -0.0014(5)
C13 0.0268(6) 0.0418(7) 0.0281(6) 0.0030(5) 0.0005(5) 0.0029(5)
C14 0.0276(6) 0.0374(7) 0.0380(7) 0.0039(5) -0.0001(5) 0.0128(6)
C15 0.0339(7) 0.0296(6) 0.0456(8) 0.0003(5) -0.0035(6) 0.0035(5)
C16 0.0323(6) 0.0331(6) 0.0332(6) -0.0002(5) -0.0025(5) -0.0020(5)
C21 0.0259(6) 0.0274(5) 0.0227(5) 0.0013(4) -0.0004(4) -0.0055(4)
C22 0.0256(6) 0.0249(5) 0.0256(6) -0.0004(4) -0.0010(4) -0.0067(4)
C23 0.0314(6) 0.0260(5) 0.0294(6) -0.0032(5) 0.0018(5) -0.0063(5)
C24 0.0275(6) 0.0382(7) 0.0375(7) -0.0078(5) 0.0020(5) -0.0107(5)
C25 0.0264(6) 0.0489(8) 0.0337(7) -0.0009(6) -0.0061(5) -0.0088(6)
C26 0.0313(6) 0.0399(7) 0.0257(6) 0.0011(5) -0.0041(5) -0.0033(5)
O22 0.0276(5) 0.0303(4) 0.0353(5) -0.0027(4) -0.0070(4) 0.0061(4)
O27 0.0398(5) 0.0311(5) 0.0459(6) -0.0101(4) -0.0001(4) 0.0075(4)
C27 0.0476(9) 0.0302(7) 0.0638(10) -0.0103(6) 0.0155(8) 0.0012(6)

loop_
_atom_type_symbol
_atom_type_description
_atom_type_scat_dispersion_real
_atom_type_scat_dispersion_imag
_atom_type_scat_source
C C 0.0033 0.0016 'International Tables Vol C Tables 4.2.6.8 and 6.1.1.4'
H H 0.0000 0.0000 'International Tables Vol C Tables 4.2.6.8 and 6.1.1.4'
Cl Cl 0.1484 0.1585 'International Tables Vol C Tables 4.2.6.8 and 6.1.1.4'
O O 0.0106 0.0060 'International Tables Vol C Tables 4.2.6.8 and 6.1.1.4'

loop_
_geom_angle_atom_site_label_1
_geom_angle_atom_site_label_2
_geom_angle_atom_site_label_3
_geom_angle
O1 C1 C2 123.70(12)
O1 C1 C11 117.02(11)
C2 C1 C11 119.11(11)
C3 C2 C1 122.10(11)
C3 C2 H2 119.0
C1 C2 H2 119.0
C2 C3 C21 125.77(11)
C2 C3 H3 117.1
C21 C3 H3 117.1
C16 C11 C12 117.45(11)
C16 C11 C1 117.27(11)
C12 C11 C1 125.26(11)
C13 C12 C11 121.66(11)
C13 C12 Cl1 117.36(10)
C11 C12 Cl1 120.90(9)
C12 C13 C14 118.66(12)
C12 C13 H13 120.7
C14 C13 H13 120.7
C15 C14 C13 121.50(12)
C15 C14 Cl2 119.48(11)
C13 C14 Cl2 119.02(11)
C16 C15 C14 118.67(12)
C16 C15 H15 120.7
C14 C15 H15 120.7
C15 C16 C11 122.04(13)
C15 C16 H16 119.0
C11 C16 H16 119.0
C22 C21 C26 118.31(11)
C22 C21 C3 118.93(11)
C26 C21 C3 122.68(11)
O22 C22 C21 118.79(11)
O22 C22 C23 120.93(11)
C21 C22 C23 120.28(11)
O27 C23 C24 126.08(12)
O27 C23 C22 113.64(11)
C24 C23 C22 120.27(12)
C23 C24 C25 119.60(12)
C23 C24 H24 120.2
C25 C24 H24 120.2
C26 C25 C24 120.60(12)
C26 C25 H25 119.7
C24 C25 H25 119.7
C25 C26 C21 120.93(12)
C25 C26 H26 119.5
C21 C26 H26 119.5
C22 O22 H22 109.4(14)
C23 O27 C27 116.87(12)
O27 C27 H27A 109.5
O27 C27 H27B 109.5
H27A C27 H27B 109.5
O27 C27 H27C 109.5
H27A C27 H27C 109.5
H27B C27 H27C 109.5

loop_
_geom_bond_atom_site_label_1
_geom_bond_atom_site_label_2
_geom_bond_distance
Cl1 C12 1.7432(13)
Cl2 C14 1.7398(13)
C1 O1 1.2323(16)
C1 C2 1.4690(18)
C1 C11 1.5077(17)
C2 C3 1.3469(17)
C2 H2 0.9500
C3 C21 1.4603(17)
C3 H3 0.9500
C11 C16 1.3991(18)
C11 C12 1.4005(17)
C12 C13 1.3881(17)
C13 C14 1.3894(19)
C13 H13 0.9500
C14 C15 1.386(2)
C15 C16 1.3823(19)
C15 H15 0.9500
C16 H16 0.9500
C21 C22 1.4017(17)
C21 C26 1.4136(17)
C22 O22 1.3598(14)
C22 C23 1.4118(17)
C23 O27 1.3696(16)
C23 C24 1.3846(19)
C24 C25 1.399(2)
C24 H24 0.9500
C25 C26 1.378(2)
C25 H25 0.9500
C26 H26 0.9500
O22 H22 0.86(2)
O27 C27 1.4296(17)
C27 H27A 0.9800
C27 H27B 0.9800
C27 H27C 0.9800

loop_
_geom_hbond_atom_site_label_D
_geom_hbond_atom_site_label_H
_geom_hbond_atom_site_label_A
_geom_hbond_site_symmetry_A
_geom_hbond_distance_DH
_geom_hbond_distance_HA
_geom_hbond_distance_DA
_geom_hbond_angle_DHA
O22 H22 O1 5_666 0.86(2) 1.99(2) 2.7898(14) 155(2)

loop_
_geom_torsion_atom_site_label_1
_geom_torsion_atom_site_label_2
_geom_torsion_atom_site_label_3
_geom_torsion_atom_site_label_4
_geom_torsion
O1 C1 C2 C3 -6.3(2)
C11 C1 C2 C3 178.55(11)
C1 C2 C3 C21 174.92(11)
O1 C1 C11 C16 -42.28(17)
C2 C1 C11 C16 133.19(13)
O1 C1 C11 C12 136.53(14)
C2 C1 C11 C12 -48.00(18)
C16 C11 C12 C13 1.16(18)
C1 C11 C12 C13 -177.64(12)
C16 C11 C12 Cl1 177.92(10)
C1 C11 C12 Cl1 -0.89(18)
C11 C12 C13 C14 -1.16(19)
Cl1 C12 C13 C14 -178.03(10)
C12 C13 C14 C15 0.0(2)
C12 C13 C14 Cl2 179.51(10)
C13 C14 C15 C16 1.0(2)
Cl2 C14 C15 C16 -178.44(11)
C14 C15 C16 C11 -1.0(2)
C12 C11 C16 C15 -0.04(19)
C1 C11 C16 C15 178.86(12)
C2 C3 C21 C22 171.38(12)
C2 C3 C21 C26 -11.92(19)
C26 C21 C22 O22 179.94(10)
C3 C21 C22 O22 -3.21(16)
C26 C21 C22 C23 0.58(17)
C3 C21 C22 C23 177.43(10)
O22 C22 C23 O27 1.66(16)
C21 C22 C23 O27 -179.00(11)
O22 C22 C23 C24 -179.68(11)
C21 C22 C23 C24 -0.34(17)
O27 C23 C24 C25 178.38(12)
C22 C23 C24 C25 -0.10(19)
C23 C24 C25 C26 0.3(2)
C24 C25 C26 C21 0.0(2)
C22 C21 C26 C25 -0.40(18)
C3 C21 C26 C25 -177.12(12)
C24 C23 O27 C27 10.67(19)
C22 C23 O27 C27 -170.76(11)

loop_
_cod_related_entry_id
_cod_related_entry_database
_cod_related_entry_code
1 ChemSpider 30655163
